data_7106470
loop_
_publ_author_name
'Yonggang Zhao'
'Moothetty Padmanabhan'
'Qihan Gong'
'Nobuko Tsumori'
'Qiang Xu'
'Jing Li'

_publ_section_title
;
 CO catalytic oxidation by metal organic framework containing high density
 of reactive copper sites
;
_journal_name_full Chem.Commun.
_journal_page_first 6377
_journal_paper_doi 10.1039/c1cc00001b
_journal_volume 47
_journal_year 2011
_chemical_formula_sum 'C32 H34.5 Cu5 N4 O36.25'
_chemical_formula_weight 1372.84
_chemical_name_systematic
;
?
;
_space_group_IT_number 2
_symmetry_cell_setting triclinic
_symmetry_space_group_name_Hall '-P 1'
_symmetry_space_group_name_H-M 'P -1'
_atom_sites_solution_hydrogens geom
_atom_sites_solution_primary direct
_atom_sites_solution_secondary difmap
_audit_creation_method SHELXL-97
_cell_angle_alpha 75.086(5)
_cell_angle_beta 62.443(5)
_cell_angle_gamma 62.128(5)
_cell_formula_units_Z 1
_cell_length_a 10.851(3)
_cell_length_b 11.497(4)
_cell_length_c 11.603(4)
_cell_measurement_reflns_used 7997
_cell_measurement_temperature 295(2)
_cell_measurement_theta_max 30.52
_cell_measurement_theta_min 2.32
_cell_volume 1132.9(6)
_computing_cell_refinement 'Bruker SMART'
_computing_data_collection 'Bruker SMART'
_computing_data_reduction 'Bruker SAINT'
_computing_molecular_graphics 'Bruker SHELXTL'
_computing_publication_material 'Bruker SHELXTL'
_computing_structure_refinement 'SHELXL-97 (Sheldrick, 2008)'
_computing_structure_solution 'SHELXS-97 (Sheldrick, 2008)'
_diffrn_ambient_temperature 295(2)
_diffrn_measured_fraction_theta_full 0.989
_diffrn_measured_fraction_theta_max 0.989
_diffrn_measurement_device_type 'Bruker SMART APEX CCD area detector'
_diffrn_measurement_method 'phi and omega scans'
_diffrn_radiation_monochromator graphite
_diffrn_radiation_source 'fine-focus sealed tube'
_diffrn_radiation_type MoK\a
_diffrn_radiation_wavelength 0.71073
_diffrn_reflns_av_R_equivalents 0.0431
_diffrn_reflns_av_sigmaI/netI 0.0629
_diffrn_reflns_limit_h_max 15
_diffrn_reflns_limit_h_min -14
_diffrn_reflns_limit_k_max 15
_diffrn_reflns_limit_k_min -15
_diffrn_reflns_limit_l_max 15
_diffrn_reflns_limit_l_min -16
_diffrn_reflns_number 12836
_diffrn_reflns_theta_full 29.57
_diffrn_reflns_theta_max 29.57
_diffrn_reflns_theta_min 1.98
_exptl_absorpt_coefficient_mu 2.431
_exptl_absorpt_correction_T_max 0.9737
_exptl_absorpt_correction_T_min 0.8698
_exptl_absorpt_correction_type multi-scan
_exptl_absorpt_process_details 'Bruker SAINT (SADABS)'
_exptl_crystal_colour Blue
_exptl_crystal_density_diffrn 2.012
_exptl_crystal_density_method 'not measured'
_exptl_crystal_description Prism_lathe
_exptl_crystal_F_000 690
_exptl_crystal_size_max 0.06
_exptl_crystal_size_mid 0.03
_exptl_crystal_size_min 0.01
_refine_diff_density_max 1.385
_refine_diff_density_min -0.863
_refine_diff_density_rms 0.128
_refine_ls_extinction_method none
_refine_ls_goodness_of_fit_ref 1.029
_refine_ls_hydrogen_treatment constr
_refine_ls_matrix_type full
_refine_ls_number_parameters 354
_refine_ls_number_reflns 6280
_refine_ls_number_restraints 14
_refine_ls_restrained_S_all 1.028
_refine_ls_R_factor_all 0.0568
_refine_ls_R_factor_gt 0.0444
_refine_ls_shift/su_max 0.001
_refine_ls_shift/su_mean 0.000
_refine_ls_structure_factor_coef Fsqd
_refine_ls_weighting_details 'calc w=1/[\s^2^(Fo^2^)+(0.0650P)^2^+0.0000P] where P=(Fo^2^+2Fc^2^)/3'
_refine_ls_weighting_scheme calc
_refine_ls_wR_factor_gt 0.1176
_refine_ls_wR_factor_ref 0.1234
_reflns_number_gt 4934
_reflns_number_total 6280
_reflns_threshold_expression >2sigma(I)
_cod_data_source_file c1cc00001b.txt
_cod_data_source_block mp_3d
_cod_original_cell_volume 1133.0(6)
_cod_original_sg_symbol_H-M P-1
_cod_original_formula_sum 'C32 H34.50 Cu5 N4 O36.25'
_cod_database_code 7106470

loop_
_symmetry_equiv_pos_as_xyz
'x, y, z'
'-x, -y, -z'

loop_
_atom_site_label
_atom_site_type_symbol
_atom_site_fract_x
_atom_site_fract_y
_atom_site_fract_z
_atom_site_U_iso_or_equiv
_atom_site_adp_type
_atom_site_occupancy
_atom_site_symmetry_multiplicity
_atom_site_calc_flag
_atom_site_refinement_flags
_atom_site_disorder_assembly
_atom_site_disorder_group
Cu1 Cu 0.0000 0.5000 0.5000 0.02523(13) Uani 1 2 d S . .
Cu2 Cu 0.12725(4) 0.69939(3) 0.28340(4) 0.02794(11) Uani 1 1 d . . .
Cu3 Cu 0.08113(4) 0.48878(3) 0.17295(3) 0.02340(10) Uani 1 1 d . . .
O1 O 0.2159(2) 0.4231(2) 0.4621(2) 0.0345(5) Uani 1 1 d . . .
O2 O 0.3011(2) 0.5679(2) 0.3167(2) 0.0384(6) Uani 1 1 d . . .
O3 O 0.7872(3) 0.5568(2) 0.2213(2) 0.0350(5) Uani 1 1 d . . .
O4 O 0.9580(2) 0.3855(2) 0.2819(2) 0.0300(5) Uani 1 1 d . . .
N1 N 0.7002(3) 0.0659(3) 0.5118(3) 0.0351(6) Uani 1 1 d . . .
O5 O 0.8101(3) 0.0225(3) 0.5383(4) 0.0699(11) Uani 1 1 d . . .
O6 O 0.6291(3) 0.0036(2) 0.5267(3) 0.0490(7) Uani 1 1 d . . .
O7 O 0.1877(2) 0.6003(2) 0.0590(2) 0.0303(5) Uani 1 1 d . . .
O8 O 0.0205(3) 0.7239(2) -0.0313(3) 0.0390(6) Uani 1 1 d . . .
O9 O 0.0154(3) 1.1495(2) -0.2294(2) 0.0360(5) Uani 1 1 d . . .
O10 O 0.2146(3) 1.1999(2) -0.2972(2) 0.0394(6) Uani 1 1 d . . .
N2 N 0.6054(3) 0.7709(3) -0.1845(3) 0.0369(6) Uani 1 1 d . . .
O12 O 0.6756(3) 0.6505(2) -0.1787(3) 0.0487(7) Uani 1 1 d . . .
O11 O 0.6614(4) 0.8482(3) -0.2134(4) 0.0775(12) Uani 1 1 d . . .
C1 C 0.4693(3) 0.3919(3) 0.3973(3) 0.0242(5) Uani 1 1 d . . .
C2 C 0.5077(3) 0.2655(3) 0.4574(3) 0.0264(6) Uani 1 1 d . . .
H2 H 0.4392 0.2258 0.4958 0.032 Uiso 1 1 calc R . .
C3 C 0.6515(3) 0.2021(3) 0.4575(3) 0.0262(6) Uani 1 1 d . . .
C4 C 0.7566(3) 0.2572(3) 0.4039(3) 0.0278(6) Uani 1 1 d . . .
H4 H 0.8518 0.2114 0.4075 0.033 Uiso 1 1 calc R . .
C5 C 0.7163(3) 0.3831(3) 0.3444(3) 0.0244(5) Uani 1 1 d . . .
C6 C 0.5733(3) 0.4486(3) 0.3414(3) 0.0254(6) Uani 1 1 d . . .
H6 H 0.5467 0.5325 0.3010 0.030 Uiso 1 1 calc R . .
C7 C 0.3159(3) 0.4668(3) 0.3921(3) 0.0256(6) Uani 1 1 d . . .
C8 C 0.8257(3) 0.4476(3) 0.2784(3) 0.0254(6) Uani 1 1 d . . .
C9 C 0.4442(3) 0.8209(3) -0.1602(3) 0.0275(6) Uani 1 1 d . . .
C10 C 0.3718(3) 0.7373(3) -0.0961(3) 0.0262(6) Uani 1 1 d . . .
H10 H 0.4216 0.6536 -0.0650 0.031 Uiso 1 1 calc R . .
C11 C 0.2211(3) 0.7822(3) -0.0794(3) 0.0233(5) Uani 1 1 d . . .
C12 C 0.1518(3) 0.9085(3) -0.1285(3) 0.0251(6) Uani 1 1 d . . .
H12 H 0.0519 0.9383 -0.1188 0.030 Uiso 1 1 calc R . .
C13 C 0.2274(3) 0.9900(3) -0.1910(3) 0.0243(5) Uani 1 1 d . . .
C14 C 0.3768(3) 0.9464(3) -0.2073(3) 0.0278(6) Uani 1 1 d . . .
H14 H 0.4297 1.0001 -0.2487 0.033 Uiso 1 1 calc R . .
C15 C 0.1353(3) 0.6966(3) -0.0125(3) 0.0252(6) Uani 1 1 d . . .
C16 C 0.1495(3) 1.1254(3) -0.2442(3) 0.0267(6) Uani 1 1 d . . .
O13 O 0.0243(2) 0.58089(18) 0.32223(18) 0.0232(4) Uani 1 1 d D . .
H13 H -0.0633 0.6270 0.3296 0.028 Uiso 1 1 d D . .

loop_
_atom_site_aniso_label
_atom_site_aniso_U_11
_atom_site_aniso_U_22
_atom_site_aniso_U_33
_atom_site_aniso_U_23
_atom_site_aniso_U_13
_atom_site_aniso_U_12
Cu1 0.0174(2) 0.0320(3) 0.0245(2) 0.01434(18) -0.00977(18) -0.0154(2)
Cu2 0.02384(18) 0.02510(18) 0.0367(2) 0.01639(14) -0.01711(15) -0.01548(15)
Cu3 0.02034(17) 0.02537(18) 0.02500(17) 0.01209(12) -0.00985(13) -0.01569(14)
O1 0.0200(9) 0.0403(12) 0.0381(12) 0.0216(9) -0.0139(9) -0.0180(9)
O2 0.0275(11) 0.0334(11) 0.0557(14) 0.0244(10) -0.0244(11) -0.0194(10)
O3 0.0334(12) 0.0338(11) 0.0373(12) 0.0174(9) -0.0159(10) -0.0213(10)
O4 0.0224(10) 0.0376(11) 0.0333(11) 0.0125(9) -0.0114(8) -0.0218(9)
N1 0.0282(13) 0.0279(13) 0.0404(15) 0.0134(11) -0.0124(11) -0.0137(11)
O5 0.0448(16) 0.0464(16) 0.120(3) 0.0441(17) -0.0536(19) -0.0241(13)
O6 0.0538(16) 0.0357(13) 0.0632(17) 0.0202(12) -0.0258(14) -0.0316(12)
O7 0.0264(10) 0.0292(10) 0.0333(11) 0.0159(8) -0.0120(9) -0.0187(9)
O8 0.0370(12) 0.0395(12) 0.0510(14) 0.0192(10) -0.0253(11) -0.0270(11)
O9 0.0305(11) 0.0287(11) 0.0523(14) 0.0200(10) -0.0256(11) -0.0169(9)
O10 0.0279(11) 0.0278(11) 0.0546(15) 0.0201(10) -0.0159(10) -0.0171(9)
N2 0.0255(13) 0.0462(16) 0.0403(15) 0.0182(12) -0.0168(11) -0.0221(12)
O12 0.0272(12) 0.0399(13) 0.0716(19) 0.0067(12) -0.0263(13) -0.0065(11)
O11 0.0525(18) 0.0609(18) 0.143(3) 0.049(2) -0.063(2) -0.0449(16)
C1 0.0169(12) 0.0268(13) 0.0269(13) 0.0073(10) -0.0095(10) -0.0111(10)
C2 0.0205(12) 0.0288(14) 0.0279(13) 0.0094(11) -0.0079(10) -0.0159(11)
C3 0.0240(13) 0.0227(12) 0.0290(13) 0.0099(10) -0.0109(11) -0.0125(11)
C4 0.0206(12) 0.0306(14) 0.0315(14) 0.0100(11) -0.0111(11) -0.0151(11)
C5 0.0204(12) 0.0286(13) 0.0238(12) 0.0083(10) -0.0076(10) -0.0158(11)
C6 0.0219(13) 0.0255(13) 0.0277(13) 0.0104(10) -0.0103(11) -0.0145(11)
C7 0.0199(12) 0.0268(13) 0.0282(13) 0.0076(10) -0.0108(11) -0.0114(11)
C8 0.0242(13) 0.0293(13) 0.0239(13) 0.0075(10) -0.0082(10) -0.0177(11)
C9 0.0203(13) 0.0294(14) 0.0312(14) 0.0099(11) -0.0128(11) -0.0124(11)
C10 0.0219(13) 0.0245(13) 0.0283(13) 0.0106(10) -0.0109(11) -0.0117(11)
C11 0.0219(12) 0.0227(12) 0.0236(12) 0.0086(10) -0.0090(10) -0.0128(10)
C12 0.0197(12) 0.0254(13) 0.0289(13) 0.0093(10) -0.0110(10) -0.0122(11)
C13 0.0236(13) 0.0224(12) 0.0257(13) 0.0096(10) -0.0112(10) -0.0125(11)
C14 0.0242(13) 0.0279(13) 0.0334(14) 0.0145(11) -0.0137(12) -0.0182(11)
C15 0.0239(13) 0.0233(12) 0.0256(13) 0.0098(10) -0.0076(11) -0.0154(11)
C16 0.0249(13) 0.0235(13) 0.0292(14) 0.0100(10) -0.0118(11) -0.0126(11)
O13 0.0199(9) 0.0251(9) 0.0246(9) 0.0116(7) -0.0109(7) -0.0136(8)
O14 0.0366(12) 0.0395(12) 0.0290(11) 0.0086(9) -0.0116(9) -0.0267(10)
O15 0.0503(16) 0.0381(13) 0.102(2) 0.0363(15) -0.0529(17) -0.0313(13)
O16 0.0498(15) 0.0416(13) 0.0408(13) 0.0026(10) -0.0249(12) -0.0101(12)
O17 0.0519(18) 0.0631(19) 0.096(3) 0.0119(18) -0.0363(19) -0.0262(16)
O18A 0.090(8) 0.033(4) 0.131(10) 0.011(5) -0.086(7) -0.021(4)
O18B 0.090(8) 0.033(4) 0.131(10) 0.011(5) -0.086(7) -0.021(4)

loop_
_atom_type_symbol
_atom_type_description
_atom_type_scat_dispersion_real
_atom_type_scat_dispersion_imag
_atom_type_scat_source
C C 0.0033 0.0016 'International Tables Vol C Tables 4.2.6.8 and 6.1.1.4'
H H 0.0000 0.0000 'International Tables Vol C Tables 4.2.6.8 and 6.1.1.4'
N N 0.0061 0.0033 'International Tables Vol C Tables 4.2.6.8 and 6.1.1.4'
Cu Cu 0.3201 1.2651 'International Tables Vol C Tables 4.2.6.8 and 6.1.1.4'
O O 0.0106 0.0060 'International Tables Vol C Tables 4.2.6.8 and 6.1.1.4'

loop_
_geom_angle_atom_site_label_1
_geom_angle_atom_site_label_2
_geom_angle_atom_site_label_3
_geom_angle
_geom_angle_site_symmetry_1
_geom_angle_site_symmetry_3
_geom_angle_publ_flag
O1 Cu1 O1 180.0 . 2_566 ?
O1 Cu1 O13 85.35(8) . 2_566 ?
O1 Cu1 O13 94.65(8) 2_566 2_566 ?
O1 Cu1 O13 94.65(8) . . ?
O1 Cu1 O13 85.35(8) 2_566 . ?
O13 Cu1 O13 180.0 2_566 . ?
O9 Cu2 O2 166.88(9) 2_575 . ?
O9 Cu2 O15 83.68(10) 2_575 . ?
O2 Cu2 O15 83.45(9) . . ?
O9 Cu2 O13 96.35(9) 2_575 . ?
O2 Cu2 O13 96.06(9) . . ?
O15 Cu2 O13 172.15(12) . . ?
O9 Cu2 O16 93.84(10) 2_575 . ?
O2 Cu2 O16 92.56(10) . . ?
O15 Cu2 O16 108.29(13) . . ?
O13 Cu2 O16 79.55(9) . . ?
O14 Cu3 O7 92.65(9) . . ?
O14 Cu3 O13 175.02(8) . . ?
O7 Cu3 O13 88.91(9) . . ?
O14 Cu3 O4 86.24(9) . 1_455 ?
O7 Cu3 O4 174.59(8) . 1_455 ?
O13 Cu3 O4 92.64(9) . 1_455 ?
O14 Cu3 O12 85.06(10) . 2_665 ?
O7 Cu3 O12 82.42(9) . 2_665 ?
O13 Cu3 O12 90.46(9) . 2_665 ?
O4 Cu3 O12 102.74(9) 1_455 2_665 ?
C7 O1 Cu1 130.57(18) . . ?
C7 O2 Cu2 131.4(2) . . ?
C8 O4 Cu3 108.28(17) . 1_655 ?
O6 N1 O5 124.0(3) . . ?
O6 N1 C3 118.2(3) . . ?
O5 N1 C3 117.7(3) . . ?
C15 O7 Cu3 123.47(18) . . ?
C16 O9 Cu2 130.24(19) . 2_575 ?
O11 N2 O12 124.3(3) . . ?
O11 N2 C9 118.7(3) . . ?
O12 N2 C9 116.9(3) . . ?
N2 O12 Cu3 133.1(2) . 2_665 ?
C6 C1 C2 120.2(2) . . ?
C6 C1 C7 119.4(2) . . ?
C2 C1 C7 120.5(2) . . ?
C3 C2 C1 117.2(2) . . ?
C3 C2 H2 121.4 . . ?
C1 C2 H2 121.4 . . ?
C2 C3 C4 123.8(3) . . ?
C2 C3 N1 119.0(3) . . ?
C4 C3 N1 117.1(2) . . ?
C3 C4 C5 118.1(3) . . ?
C3 C4 H4 120.9 . . ?
C5 C4 H4 120.9 . . ?
C6 C5 C4 119.4(2) . . ?
C6 C5 C8 118.9(2) . . ?
C4 C5 C8 121.7(2) . . ?
C1 C6 C5 121.3(2) . . ?
C1 C6 H6 119.3 . . ?
C5 C6 H6 119.3 . . ?
O1 C7 O2 126.5(3) . . ?
O1 C7 C1 117.6(2) . . ?
O2 C7 C1 115.8(2) . . ?
O3 C8 O4 122.5(3) . . ?
O3 C8 C5 119.3(3) . . ?
O4 C8 C5 118.2(2) . . ?
C10 C9 C14 124.1(3) . . ?
C10 C9 N2 117.8(2) . . ?
C14 C9 N2 118.0(2) . . ?
C9 C10 C11 117.9(2) . . ?
C9 C10 H10 121.1 . . ?
C11 C10 H10 121.1 . . ?
C10 C11 C12 118.8(2) . . ?
C10 C11 C15 121.1(2) . . ?
C12 C11 C15 120.1(2) . . ?
C13 C12 C11 121.8(2) . . ?
C13 C12 H12 119.1 . . ?
C11 C12 H12 119.1 . . ?
C12 C13 C14 119.8(2) . . ?
C12 C13 C16 120.3(2) . . ?
C14 C13 C16 119.9(2) . . ?
C9 C14 C13 117.7(3) . . ?
C9 C14 H14 121.1 . . ?
C13 C14 H14 121.1 . . ?
O8 C15 O7 125.4(2) . . ?
O8 C15 C11 118.4(2) . . ?
O7 C15 C11 116.3(2) . . ?
O10 C16 O9 126.0(3) . . ?
O10 C16 C13 120.8(3) . . ?
O9 C16 C13 113.2(2) . . ?
Cu3 O13 Cu1 125.11(10) . . ?
Cu3 O13 Cu2 114.92(9) . . ?
Cu1 O13 Cu2 107.63(9) . . ?
Cu3 O13 H13 95.19 . . ?
Cu1 O13 H13 103.35 . . ?
Cu2 O13 H13 107.80 . . ?
Cu3 O14 H14A 112.4 . . ?
Cu3 O14 H14B 114.2 . . ?
H14A O14 H14B 106.4 . . ?
Cu2 O15 H15A 123.7 . . ?
Cu2 O15 H15B 111.47 . . ?
H15A O15 H15B 104.3 . . ?
Cu2 O16 H16A 109.4 . . ?
Cu2 O16 H16B 125.6 . . ?
H16A O16 H16B 103.9 . . ?
H17B O17 H17A 106.5 . . ?
O18B O18A H18A 69 . . ?
O18B O18A H18B 99 . . ?
H18A O18A H18B 113.1 . . ?
O18A O18B H18A 61.1 . . ?
O18A O18B H18B 45.4 . . ?
H18A O18B H18B 83.5 . . ?

loop_
_geom_bond_atom_site_label_1
_geom_bond_atom_site_label_2
_geom_bond_distance
_geom_bond_site_symmetry_2
_geom_bond_publ_flag
Cu1 O1 1.943(2) . ?
Cu1 O1 1.943(2) 2_566 ?
Cu1 O13 1.9818(18) 2_566 ?
Cu1 O13 1.9818(18) . ?
Cu2 O9 1.905(2) 2_575 ?
Cu2 O2 1.924(2) . ?
Cu2 O15 1.963(2) . ?
Cu2 O13 1.987(2) . ?
Cu2 O16 2.407(3) . ?
Cu3 O14 1.949(2) . ?
Cu3 O7 1.9568(19) . ?
Cu3 O13 1.962(2) . ?
Cu3 O4 1.985(2) 1_455 ?
Cu3 O12 2.386(2) 2_665 ?
O1 C7 1.254(3) . ?
O2 C7 1.255(3) . ?
O3 C8 1.237(3) . ?
O4 C8 1.286(4) . ?
O4 Cu3 1.985(2) 1_655 ?
N1 O6 1.211(4) . ?
N1 O5 1.212(4) . ?
N1 C3 1.468(3) . ?
O7 C15 1.270(3) . ?
O8 C15 1.244(4) . ?
O9 C16 1.280(3) . ?
O9 Cu2 1.905(2) 2_575 ?
O10 C16 1.227(3) . ?
N2 O11 1.197(4) . ?
N2 O12 1.230(4) . ?
N2 C9 1.468(4) . ?
O12 Cu3 2.386(2) 2_665 ?
C1 C6 1.384(4) . ?
C1 C2 1.397(4) . ?
C1 C7 1.497(4) . ?
C2 C3 1.380(4) . ?
C2 H2 0.9300 . ?
C3 C4 1.381(4) . ?
C4 C5 1.392(4) . ?
C4 H4 0.9300 . ?
C5 C6 1.386(4) . ?
C5 C8 1.496(4) . ?
C6 H6 0.9300 . ?
C9 C10 1.376(4) . ?
C9 C14 1.376(4) . ?
C10 C11 1.395(4) . ?
C10 H10 0.9300 . ?
C11 C12 1.396(3) . ?
C11 C15 1.494(4) . ?
C12 C13 1.377(4) . ?
C12 H12 0.9300 . ?
C13 C14 1.386(4) . ?
C13 C16 1.508(3) . ?
C14 H14 0.9300 . ?
O13 H13 0.8180 . ?
O14 H14A 0.8130 . ?
O14 H14B 0.8130 . ?
O15 H15A 0.8280 . ?
O15 H15B 0.8180 . ?
O16 H16A 0.8240 . ?
O16 H16B 0.8250 . ?
O17 H17B 0.8120 . ?
O17 H17A 0.8150 . ?
O18A O18B 0.727(18) . ?
O18A H18A 0.8310 . ?
O18A H18B 0.8940 . ?
O18B H18A 0.8860 . ?
O18B H18B 1.2400 . ?
O19 H19A 0.6720 . ?

loop_
_geom_hbond_atom_site_label_D
_geom_hbond_atom_site_label_H
_geom_hbond_atom_site_label_A
_geom_hbond_distance_DH
_geom_hbond_distance_HA
_geom_hbond_distance_DA
_geom_hbond_angle_DHA
_geom_hbond_site_symmetry_A
O13 H13 O10 0.8180(18) 1.982(2) 2.714(3) 148.66(14) 2_575
O14 H14A O3 0.813(2) 1.904(2) 2.647(3) 151.53(18) 2_665
O14 H14B O8 0.813(2) 1.853(2) 2.658(3) 170.42(19) 2_565
O15 H15A O18B 0.828(3) 1.993(19) 2.698(18) 142.7(7) 2_675
O15 H15A O18A 0.828(3) 1.974(10) 2.777(10) 163.5(6) 2_675
O15 H15B O17 0.818(2) 2.153(3) 2.829(4) 140.0(2) .
O16 H16A O5 0.824(2) 2.190(3) 2.981(4) 161.1(2) 1_465
O16 H16B O4 0.825(2) 1.927(2) 2.691(3) 153.6(2) 2_666
O17 H17A O19 0.815(3) 2.21 3.002(3) 165.2(2) .
O17 H17A O19 0.815(3) 2.21 3.002(3) 165.2(2) 2_675
O17 H17B O3 0.812(3) 2.253(2) 2.944(4) 143.2(3) .
O18A H18A O11 0.831(12) 2.109(3) 2.858(11) 149.7(12) .
O18B H18B O8 1.24(2) 2.027(2) 2.860(17) 120.3(10) 1_655

loop_
_geom_torsion_atom_site_label_1
_geom_torsion_atom_site_label_2
_geom_torsion_atom_site_label_3
_geom_torsion_atom_site_label_4
_geom_torsion
_geom_torsion_site_symmetry_1
_geom_torsion_site_symmetry_2
_geom_torsion_site_symmetry_3
_geom_torsion_site_symmetry_4
_geom_torsion_publ_flag
O13 Cu1 O1 C7 -142.7(3) 2_566 . . . ?
O13 Cu1 O1 C7 37.3(3) . . . . ?
O9 Cu2 O2 C7 169.3(4) 2_575 . . . ?
O15 Cu2 O2 C7 158.3(3) . . . . ?
O13 Cu2 O2 C7 -29.6(3) . . . . ?
O16 Cu2 O2 C7 50.1(3) . . . . ?
O14 Cu3 O7 C15 81.0(3) . . . . ?
O13 Cu3 O7 C15 -103.7(3) . . . . ?
O12 Cu3 O7 C15 165.7(3) 2_665 . . . ?
O11 N2 O12 Cu3 14.9(6) . . . 2_665 ?
C9 N2 O12 Cu3 -168.2(2) . . . 2_665 ?
C6 C1 C2 C3 -0.2(5) . . . . ?
C7 C1 C2 C3 179.4(3) . . . . ?
C1 C2 C3 C4 1.1(5) . . . . ?
C1 C2 C3 N1 -176.0(3) . . . . ?
O6 N1 C3 C2 16.9(5) . . . . ?
O5 N1 C3 C2 -163.5(3) . . . . ?
O6 N1 C3 C4 -160.3(3) . . . . ?
O5 N1 C3 C4 19.2(5) . . . . ?
C2 C3 C4 C5 -1.2(5) . . . . ?
N1 C3 C4 C5 176.0(3) . . . . ?
C3 C4 C5 C6 0.3(5) . . . . ?
C3 C4 C5 C8 -177.1(3) . . . . ?
C2 C1 C6 C5 -0.6(5) . . . . ?
C7 C1 C6 C5 179.8(3) . . . . ?
C4 C5 C6 C1 0.5(5) . . . . ?
C8 C5 C6 C1 178.0(3) . . . . ?
Cu1 O1 C7 O2 -8.7(5) . . . . ?
Cu1 O1 C7 C1 171.5(2) . . . . ?
Cu2 O2 C7 O1 3.9(6) . . . . ?
Cu2 O2 C7 C1 -176.2(2) . . . . ?
C6 C1 C7 O1 -168.0(3) . . . . ?
C2 C1 C7 O1 12.3(4) . . . . ?
C6 C1 C7 O2 12.1(4) . . . . ?
C2 C1 C7 O2 -167.5(3) . . . . ?
Cu3 O4 C8 O3 -4.0(4) 1_655 . . . ?
Cu3 O4 C8 C5 174.8(2) 1_655 . . . ?
C6 C5 C8 O3 -1.0(4) . . . . ?
C4 C5 C8 O3 176.4(3) . . . . ?
C6 C5 C8 O4 -179.9(3) . . . . ?
C4 C5 C8 O4 -2.5(4) . . . . ?
O11 N2 C9 C10 -163.9(4) . . . . ?
O12 N2 C9 C10 19.0(5) . . . . ?
O11 N2 C9 C14 18.7(5) . . . . ?
O12 N2 C9 C14 -158.4(3) . . . . ?
C14 C9 C10 C11 0.8(5) . . . . ?
N2 C9 C10 C11 -176.5(3) . . . . ?
C9 C10 C11 C12 0.3(4) . . . . ?
C9 C10 C11 C15 179.1(3) . . . . ?
C10 C11 C12 C13 -1.0(5) . . . . ?
C15 C11 C12 C13 -179.8(3) . . . . ?
C11 C12 C13 C14 0.7(5) . . . . ?
C11 C12 C13 C16 179.3(3) . . . . ?
C10 C9 C14 C13 -1.1(5) . . . . ?
N2 C9 C14 C13 176.1(3) . . . . ?
C12 C13 C14 C9 0.4(5) . . . . ?
C16 C13 C14 C9 -178.3(3) . . . . ?
Cu3 O7 C15 O8 -8.5(5) . . . . ?
Cu3 O7 C15 C11 172.0(2) . . . . ?
C10 C11 C15 O8 -160.1(3) . . . . ?
C12 C11 C15 O8 18.7(4) . . . . ?
C10 C11 C15 O7 19.5(4) . . . . ?
C12 C11 C15 O7 -161.7(3) . . . . ?
Cu2 O9 C16 O10 1.3(5) 2_575 . . . ?
Cu2 O9 C16 C13 -177.6(2) 2_575 . . . ?
C12 C13 C16 O10 178.3(3) . . . . ?
C14 C13 C16 O10 -3.1(5) . . . . ?
C12 C13 C16 O9 -2.8(4) . . . . ?
C14 C13 C16 O9 175.9(3) . . . . ?
O14 Cu3 O13 Cu1 -39.0(10) . . . . ?
O7 Cu3 O13 Cu1 -147.20(12) . . . . ?
O4 Cu3 O13 Cu1 37.99(12) 1_455 . . . ?
O12 Cu3 O13 Cu1 -64.79(12) 2_665 . . . ?
O7 Cu3 O13 Cu2 -9.89(10) . . . . ?
O4 Cu3 O13 Cu2 175.29(9) 1_455 . . . ?
O12 Cu3 O13 Cu2 72.51(10) 2_665 . . . ?
O1 Cu1 O13 Cu3 82.29(13) . . . . ?
O1 Cu1 O13 Cu3 -97.70(13) 2_566 . . . ?
O1 Cu1 O13 Cu2 -57.52(11) . . . . ?
O1 Cu1 O13 Cu2 122.48(11) 2_566 . . . ?
O9 Cu2 O13 Cu3 86.76(11) 2_575 . . . ?
O2 Cu2 O13 Cu3 -88.99(11) . . . . ?
O16 Cu2 O13 Cu3 179.51(10) . . . . ?
O9 Cu2 O13 Cu1 -128.84(11) 2_575 . . . ?
O2 Cu2 O13 Cu1 55.42(11) . . . . ?
O16 Cu2 O13 Cu1 -36.08(9) . . . . ?
